data_7011211
loop_
_publ_author_name
'Hai-Bin Song'
'Zheng-Zhi Zhang'
'Thomas C. W. Mak'

_publ_section_title
;
 Synthesis and structural study of late transition metal complexes of
 N-[(diphenylphosphino)methyl]-2-pyridinamine and
 N-cyclohexyl-N-[(diphenylphosphino)methyl]-2-pyridinamine
;
_journal_issue 7
_journal_name_full 'J. Chem. Soc., Dalton Trans.'
_journal_page_first 1336
_journal_page_last 1343
_journal_paper_doi 10.1039/b109191n
_journal_year 2002
_chemical_formula_sum 'C18 H18 Cl N2 O5 P'
_chemical_formula_weight 408.76
_chemical_name_systematic
; 
? 
;
_space_group_IT_number 14
_symmetry_cell_setting monoclinic
_symmetry_space_group_name_Hall '-P 2yn'
_symmetry_space_group_name_H-M 'P 1 21/n 1'
_atom_sites_solution_hydrogens geom
_atom_sites_solution_primary direct
_atom_sites_solution_secondary difmap
_audit_creation_method SHELXL-97
_cell_angle_alpha 90.00
_cell_angle_beta 97.295(10)
_cell_angle_gamma 90.00
_cell_formula_units_Z 4
_cell_length_a 12.3745(15)
_cell_length_b 9.4683(9)
_cell_length_c 16.8207(18)
_cell_measurement_temperature 293(2)
_cell_volume 1954.9(4)
_computing_structure_refinement 'SHELXL-97 (Sheldrick, 1997)'
_computing_structure_solution 'SHELXS-97 (Sheldrick, 1990)'
_diffrn_ambient_temperature 293(2)
_diffrn_measured_fraction_theta_full 1.000
_diffrn_measured_fraction_theta_max 1.000
_diffrn_radiation_monochromator graphite
_diffrn_radiation_source 'fine-focus sealed tube'
_diffrn_radiation_type MoK\a
_diffrn_radiation_wavelength 0.71073
_diffrn_reflns_av_R_equivalents 0.0156
_diffrn_reflns_av_sigmaI/netI 0.0345
_diffrn_reflns_limit_h_max 15
_diffrn_reflns_limit_h_min -1
_diffrn_reflns_limit_k_max 11
_diffrn_reflns_limit_k_min -1
_diffrn_reflns_limit_l_max 20
_diffrn_reflns_limit_l_min -20
_diffrn_reflns_number 4952
_diffrn_reflns_theta_full 26.00
_diffrn_reflns_theta_max 26.00
_diffrn_reflns_theta_min 1.93
_exptl_absorpt_coefficient_mu 0.309
_exptl_absorpt_correction_T_max 0.790
_exptl_absorpt_correction_T_min 0.728
_exptl_absorpt_correction_type psi-scan
_exptl_crystal_colour colorless
_exptl_crystal_density_diffrn 1.389
_exptl_crystal_density_method 'not measured'
_exptl_crystal_description block
_exptl_crystal_F_000 848
_exptl_crystal_size_max 0.4
_exptl_crystal_size_mid 0.3
_exptl_crystal_size_min 0.3
_refine_diff_density_max 0.492
_refine_diff_density_min -0.409
_refine_diff_density_rms 0.044
_refine_ls_extinction_coef 0.0045(8)
_refine_ls_extinction_expression Fc^*^=kFc[1+0.001xFc^2^\l^3^/sin(2\q)]^-1/4^
_refine_ls_extinction_method SHELXL
_refine_ls_goodness_of_fit_ref 1.103
_refine_ls_hydrogen_treatment mixed
_refine_ls_matrix_type full
_refine_ls_number_parameters 272
_refine_ls_number_reflns 3844
_refine_ls_number_restraints 49
_refine_ls_restrained_S_all 1.286
_refine_ls_R_factor_all 0.0808
_refine_ls_R_factor_gt 0.0503
_refine_ls_shift/su_max 0.098
_refine_ls_shift/su_mean 0.008
_refine_ls_structure_factor_coef Fsqd
_refine_ls_weighting_details 'calc w=1/[\s^2^(Fo^2^)+(0.0405P)^2^+1.1089P] where P=(Fo^2^+2Fc^2^)/3'
_refine_ls_weighting_scheme calc
_refine_ls_wR_factor_gt 0.1070
_refine_ls_wR_factor_ref 0.1195
_reflns_number_gt 2706
_reflns_number_total 3844
_reflns_threshold_expression >2sigma(I)
_cod_data_source_file b109191n.txt
_cod_data_source_block compd1
_cod_depositor_comments
;
The following automatic conversions were performed:
'_symmetry_cell_setting' value 'Monoclinic' changed to 'monoclinic'
according to '/home/saulius/struct/CIF-dictionaries/cif_core.dic'
dictionary named 'cif_core.dic' version 2.4.1 from
2010-06-29.

'_exptl_absorpt_correction_type' value 'PSI-Scan' changed to
'psi-scan' according to
'/home/saulius/struct/CIF-dictionaries/cif_core.dic' dictionary named
'cif_core.dic' version 2.4.1 from 2010-06-29.

Automatic conversion script
Id: cif_fix_enum 1527 2010-12-29 10:47:43Z saulius 
;
_cod_original_sg_symbol_H-M P21/n
_cod_database_code 7011211

loop_
_symmetry_equiv_pos_as_xyz
'x, y, z'
'-x+1/2, y+1/2, -z+1/2'
'-x, -y, -z'
'x-1/2, -y-1/2, z-1/2'

loop_
_atom_site_label
_atom_site_type_symbol
_atom_site_fract_x
_atom_site_fract_y
_atom_site_fract_z
_atom_site_U_iso_or_equiv
_atom_site_adp_type
_atom_site_occupancy
_atom_site_symmetry_multiplicity
_atom_site_calc_flag
_atom_site_refinement_flags
_atom_site_disorder_assembly
_atom_site_disorder_group
P1 P 0.13425(6) 0.66428(9) 0.04013(5) 0.0411(2) Uani 1 1 d . . .
O1 O 0.04769(16) 0.6070(3) 0.08498(13) 0.0530(6) Uani 1 1 d . . .
N1 N 0.1762(2) 0.4251(3) -0.03997(16) 0.0483(7) Uani 1 1 d . . .
H1A H 0.1071 0.4321 -0.0541 0.058 Uiso 1 1 calc R . .
N2 N 0.3361(2) 0.3004(3) -0.04757(16) 0.0467(7) Uani 1 1 d . . .
H2B H 0.3693 0.3573 -0.0129 0.056 Uiso 1 1 calc R . .
C1 C 0.0810(2) 0.7473(3) -0.05229(19) 0.0429(7) Uani 1 1 d . . .
C2 C 0.1281(3) 0.7363(4) -0.1225(2) 0.0588(9) Uani 1 1 d . . .
H2A H 0.1923 0.6855 -0.1230 0.071 Uiso 1 1 calc R . .
C3 C 0.0798(4) 0.8011(4) -0.1918(2) 0.0703(11) Uani 1 1 d . . .
H3A H 0.1116 0.7931 -0.2389 0.084 Uiso 1 1 calc R . .
C4 C -0.0140(3) 0.8764(4) -0.1916(3) 0.0713(11) Uani 1 1 d . . .
H4A H -0.0461 0.9194 -0.2384 0.086 Uiso 1 1 calc R . .
C5 C -0.0607(3) 0.8887(4) -0.1227(3) 0.0708(11) Uani 1 1 d . . .
H5A H -0.1245 0.9405 -0.1226 0.085 Uiso 1 1 calc R . .
C6 C -0.0139(3) 0.8251(4) -0.0535(2) 0.0566(9) Uani 1 1 d . . .
H6A H -0.0463 0.8344 -0.0068 0.068 Uiso 1 1 calc R . .
C7 C 0.2222(2) 0.7872(3) 0.09857(19) 0.0422(7) Uani 1 1 d . . .
C8 C 0.2225(3) 0.7900(4) 0.1809(2) 0.0608(10) Uani 1 1 d . . .
H8A H 0.1765 0.7305 0.2050 0.073 Uiso 1 1 calc R . .
C9 C 0.2912(4) 0.8814(5) 0.2272(2) 0.0748(12) Uani 1 1 d . . .
H9A H 0.2922 0.8819 0.2826 0.090 Uiso 1 1 calc R . .
C10 C 0.3576(3) 0.9708(4) 0.1923(3) 0.0717(12) Uani 1 1 d . . .
H10A H 0.4036 1.0319 0.2239 0.086 Uiso 1 1 calc R . .
C11 C 0.3567(3) 0.9711(4) 0.1107(3) 0.0681(11) Uani 1 1 d . . .
H11A H 0.4015 1.0329 0.0870 0.082 Uiso 1 1 calc R . .
C12 C 0.2893(3) 0.8797(4) 0.0639(2) 0.0561(9) Uani 1 1 d . . .
H12A H 0.2887 0.8801 0.0086 0.067 Uiso 1 1 calc R . .
C13 C 0.2282(2) 0.5290(3) 0.0156(2) 0.0457(8) Uani 1 1 d . . .
H13A H 0.2875 0.5732 -0.0079 0.055 Uiso 1 1 calc R . .
H13B H 0.2591 0.4817 0.0644 0.055 Uiso 1 1 calc R . .
C14 C 0.2288(2) 0.3198(3) -0.07035(18) 0.0397(7) Uani 1 1 d . . .
C15 C 0.1768(3) 0.2251(4) -0.1268(2) 0.0507(8) Uani 1 1 d . . .
H15A H 0.1029 0.2350 -0.1445 0.061 Uiso 1 1 calc R . .
C16 C 0.2344(3) 0.1195(4) -0.1553(2) 0.0607(10) Uani 1 1 d . . .
H16A H 0.1994 0.0572 -0.1929 0.073 Uiso 1 1 calc R . .
C17 C 0.3453(3) 0.1023(4) -0.1295(2) 0.0604(10) Uani 1 1 d . . .
H17A H 0.3842 0.0281 -0.1485 0.072 Uiso 1 1 calc R . .
C18 C 0.3942(3) 0.1952(4) -0.0768(2) 0.0570(9) Uani 1 1 d . . .
H18A H 0.4685 0.1876 -0.0601 0.068 Uiso 1 1 calc R . .
Cl1 Cl 0.53948(7) 0.35315(11) 0.13173(6) 0.0621(3) Uani 1 1 d D . .
O2 O 0.6258(2) 0.4440(3) 0.15877(17) 0.0860(9) Uani 1 1 d D . .
O3 O 0.5666(7) 0.2595(8) 0.0744(4) 0.103(3) Uani 0.70 1 d PDU . .
O4 O 0.5255(6) 0.2703(8) 0.2012(3) 0.145(3) Uani 0.70 1 d PD . .
O5 O 0.4432(5) 0.4199(11) 0.1072(5) 0.181(5) Uani 0.70 1 d PD . .
O3' O 0.5719(18) 0.2331(16) 0.0947(14) 0.141(11) Uani 0.30 1 d PDU . .
O4' O 0.4436(9) 0.3554(19) 0.1627(12) 0.128(7) Uani 0.30 1 d PD . .
O5' O 0.4998(9) 0.4329(11) 0.0611(6) 0.103(5) Uani 0.30 1 d PD . .

loop_
_atom_site_aniso_label
_atom_site_aniso_U_11
_atom_site_aniso_U_22
_atom_site_aniso_U_33
_atom_site_aniso_U_23
_atom_site_aniso_U_13
_atom_site_aniso_U_12
P1 0.0314(4) 0.0378(4) 0.0537(5) -0.0023(4) 0.0039(3) 0.0021(3)
O1 0.0385(11) 0.0575(15) 0.0637(15) 0.0027(12) 0.0092(10) -0.0048(11)
N1 0.0314(13) 0.0395(15) 0.0720(18) -0.0101(14) -0.0014(12) 0.0022(12)
N2 0.0407(14) 0.0399(15) 0.0574(16) -0.0079(13) -0.0025(12) 0.0042(12)
C1 0.0384(16) 0.0368(17) 0.0524(19) -0.0041(14) 0.0021(14) 0.0021(14)
C2 0.058(2) 0.058(2) 0.060(2) -0.0013(18) 0.0111(18) 0.0140(18)
C3 0.089(3) 0.068(3) 0.055(2) 0.000(2) 0.012(2) 0.004(2)
C4 0.073(3) 0.062(3) 0.073(3) 0.013(2) -0.016(2) 0.001(2)
C5 0.057(2) 0.066(3) 0.088(3) 0.014(2) 0.003(2) 0.021(2)
C6 0.0506(19) 0.052(2) 0.068(2) 0.0032(18) 0.0102(17) 0.0136(17)
C7 0.0354(15) 0.0358(16) 0.0549(19) -0.0051(14) 0.0035(14) 0.0063(13)
C8 0.074(2) 0.050(2) 0.056(2) 0.0063(17) -0.0004(19) -0.0007(19)
C9 0.095(3) 0.068(3) 0.055(2) -0.011(2) -0.015(2) 0.008(3)
C10 0.054(2) 0.054(2) 0.102(3) -0.032(2) -0.009(2) 0.004(2)
C11 0.048(2) 0.060(2) 0.099(3) -0.026(2) 0.021(2) -0.0105(18)
C12 0.0459(18) 0.057(2) 0.068(2) -0.0155(18) 0.0180(17) -0.0046(17)
C13 0.0351(15) 0.0365(17) 0.063(2) -0.0048(15) -0.0012(14) 0.0031(14)
C14 0.0359(15) 0.0368(17) 0.0462(17) 0.0048(14) 0.0041(13) -0.0016(13)
C15 0.0417(17) 0.053(2) 0.055(2) -0.0057(17) -0.0013(15) -0.0069(16)
C16 0.070(2) 0.057(2) 0.055(2) -0.0163(18) 0.0034(18) -0.0090(19)
C17 0.066(2) 0.053(2) 0.061(2) -0.0131(18) 0.0066(18) 0.0134(19)
C18 0.0488(19) 0.058(2) 0.063(2) -0.0078(18) 0.0020(17) 0.0165(17)
Cl1 0.0492(5) 0.0765(7) 0.0600(6) -0.0168(5) 0.0042(4) -0.0011(5)
O2 0.087(2) 0.087(2) 0.0799(19) -0.0051(17) -0.0062(16) -0.0229(18)
O3 0.090(5) 0.128(7) 0.090(4) -0.066(5) 0.008(3) 0.006(5)
O4 0.175(6) 0.182(7) 0.074(3) 0.024(4) 0.005(4) -0.108(6)
O5 0.085(5) 0.245(12) 0.192(9) -0.125(8) -0.068(5) 0.104(7)
O3' 0.115(15) 0.032(6) 0.28(3) 0.001(10) 0.055(15) 0.036(8)
O4' 0.086(11) 0.159(16) 0.155(17) -0.001(13) 0.080(12) -0.025(11)
O5' 0.049(6) 0.079(8) 0.164(12) -0.011(8) -0.049(7) -0.021(6)

loop_
_atom_type_symbol
_atom_type_description
_atom_type_scat_dispersion_real
_atom_type_scat_dispersion_imag
_atom_type_scat_source
C C 0.0033 0.0016 'International Tables Vol C Tables 4.2.6.8 and 6.1.1.4'
H H 0.0000 0.0000 'International Tables Vol C Tables 4.2.6.8 and 6.1.1.4'
N N 0.0061 0.0033 'International Tables Vol C Tables 4.2.6.8 and 6.1.1.4'
O O 0.0106 0.0060 'International Tables Vol C Tables 4.2.6.8 and 6.1.1.4'
P P 0.1023 0.0942 'International Tables Vol C Tables 4.2.6.8 and 6.1.1.4'
Cl Cl 0.1484 0.1585 'International Tables Vol C Tables 4.2.6.8 and 6.1.1.4'

loop_
_geom_angle_atom_site_label_1
_geom_angle_atom_site_label_2
_geom_angle_atom_site_label_3
_geom_angle
_geom_angle_site_symmetry_1
_geom_angle_site_symmetry_3
_geom_angle_publ_flag
O1 P1 C1 112.97(13) . . ?
O1 P1 C7 112.54(14) . . ?
C1 P1 C7 108.73(15) . . ?
O1 P1 C13 112.45(15) . . ?
C1 P1 C13 106.75(15) . . ?
C7 P1 C13 102.75(13) . . ?
C14 N1 C13 123.9(2) . . ?
C14 N2 C18 123.1(3) . . ?
C2 C1 C6 118.4(3) . . ?
C2 C1 P1 123.9(2) . . ?
C6 C1 P1 117.6(3) . . ?
C1 C2 C3 120.1(3) . . ?
C4 C3 C2 120.4(4) . . ?
C5 C4 C3 120.0(4) . . ?
C4 C5 C6 120.3(4) . . ?
C5 C6 C1 120.8(3) . . ?
C8 C7 C12 118.9(3) . . ?
C8 C7 P1 118.9(3) . . ?
C12 C7 P1 122.2(3) . . ?
C9 C8 C7 119.9(4) . . ?
C10 C9 C8 120.5(4) . . ?
C9 C10 C11 120.3(4) . . ?
C10 C11 C12 119.8(4) . . ?
C11 C12 C7 120.6(4) . . ?
N1 C13 P1 112.4(2) . . ?
N1 C14 N2 120.5(3) . . ?
N1 C14 C15 122.4(3) . . ?
N2 C14 C15 117.2(3) . . ?
C16 C15 C14 119.8(3) . . ?
C15 C16 C17 121.2(3) . . ?
C18 C17 C16 118.2(3) . . ?
C17 C18 N2 120.5(3) . . ?
O5 Cl1 O4' 48.4(8) . . ?
O5 Cl1 O3' 122.5(10) . . ?
O4' Cl1 O3' 120.4(13) . . ?
O5 Cl1 O3 111.4(4) . . ?
O4' Cl1 O3 125.5(8) . . ?
O3' Cl1 O3 17.6(14) . . ?
O5 Cl1 O2 114.4(5) . . ?
O4' Cl1 O2 122.3(8) . . ?
O3' Cl1 O2 113.5(10) . . ?
O3 Cl1 O2 112.2(4) . . ?
O5 Cl1 O4 108.0(5) . . ?
O4' Cl1 O4 59.6(8) . . ?
O3' Cl1 O4 89.4(12) . . ?
O3 Cl1 O4 106.4(5) . . ?
O2 Cl1 O4 103.7(2) . . ?
O5 Cl1 O5' 46.7(5) . . ?
O4' Cl1 O5' 94.9(10) . . ?
O3' Cl1 O5' 98.5(12) . . ?
O3 Cl1 O5' 81.3(7) . . ?
O2 Cl1 O5' 96.4(4) . . ?
O4 Cl1 O5' 153.4(5) . . ?
O4' O4 Cl1 57.3(4) . . ?
O5' O5 O4' 134.8(8) . . ?
O5' O5 Cl1 70.1(4) . . ?
O4' O5 Cl1 65.3(5) . . ?
O4 O4' O5 129.4(6) . . ?
O4 O4' Cl1 63.1(5) . . ?
O5 O4' Cl1 66.4(5) . . ?
O5 O5' Cl1 63.1(4) . . ?

loop_
_geom_bond_atom_site_label_1
_geom_bond_atom_site_label_2
_geom_bond_distance
_geom_bond_site_symmetry_2
_geom_bond_publ_flag
P1 O1 1.488(2) . ?
P1 C1 1.791(3) . ?
P1 C7 1.798(3) . ?
P1 C13 1.813(3) . ?
N1 C14 1.328(4) . ?
N1 C13 1.450(4) . ?
N2 C14 1.347(4) . ?
N2 C18 1.357(4) . ?
C1 C2 1.386(4) . ?
C1 C6 1.384(4) . ?
C2 C3 1.385(5) . ?
C3 C4 1.363(5) . ?
C4 C5 1.365(5) . ?
C5 C6 1.372(5) . ?
C7 C8 1.385(5) . ?
C7 C12 1.385(5) . ?
C8 C9 1.383(5) . ?
C9 C10 1.363(6) . ?
C10 C11 1.372(6) . ?
C11 C12 1.378(5) . ?
C14 C15 1.402(4) . ?
C15 C16 1.351(5) . ?
C16 C17 1.396(5) . ?
C17 C18 1.338(5) . ?
Cl1 O5 1.366(4) . ?
Cl1 O4' 1.354(5) . ?
Cl1 O3' 1.380(6) . ?
Cl1 O3 1.383(4) . ?
Cl1 O2 1.402(3) . ?
Cl1 O4 1.436(4) . ?
Cl1 O5' 1.440(5) . ?
O4 O4' 1.389(17) . ?
O5 O5' 1.115(12) . ?
O5 O4' 1.115(17) . ?
